data_2206124
loop_
_publ_author_name
'Min Hong'
'Handong Yin'
'Daqi Wang'
'Haolong Xu'

_publ_section_title
;
 Bis[\m-pyruvic acid
 benzoylhydrazonato(2--)]bis[bis(4-chlorobenzyl)ethanoltin(IV)]
;
_journal_issue 7
_journal_name_full 'Acta Crystallographica Section E'
_journal_page_first m1248
_journal_page_last m1250
_journal_paper_doi 10.1107/S1600536805016910
_journal_volume 61
_journal_year 2005
_chemical_formula_iupac '[Sn2 (C7 H6 Cl)4 (C10 H8 N2 O3)2 (C2 H6 O)2]'
_chemical_formula_moiety 'C52 H52 Cl4 N4 O8 Sn2'
_chemical_formula_sum 'C52 H52 Cl4 N4 O8 Sn2'
_chemical_formula_weight 1240.16
_chemical_name_systematic
;
Bis[\m-pyruvic acid
benzoylhydrazonato(2-)]bis[bis(4-chlorobenzyl)ethanoltin(IV)]
;
_space_group_IT_number 14
_symmetry_cell_setting monoclinic
_symmetry_space_group_name_Hall '-P 2yn'
_symmetry_space_group_name_H-M 'P 1 21/n 1'
_atom_sites_solution_hydrogens geom
_atom_sites_solution_primary direct
_atom_sites_solution_secondary difmap
_audit_creation_method SHELXL-97
_cell_angle_alpha 90.00
_cell_angle_beta 97.474(2)
_cell_angle_gamma 90.00
_cell_formula_units_Z 2
_cell_length_a 10.4162(14)
_cell_length_b 16.693(2)
_cell_length_c 15.536(2)
_cell_measurement_reflns_used 5918
_cell_measurement_temperature 298(2)
_cell_measurement_theta_max 27.275
_cell_measurement_theta_min 2.319
_cell_volume 2678.4(6)
_computing_cell_refinement 'SAINT (Siemens, 1996)'
_computing_data_collection 'SMART (Siemens, 1996)'
_computing_data_reduction SAINT
_computing_molecular_graphics 'SHELXTL (Sheldrick, 1997b)'
_computing_publication_material SHELXTL
_computing_structure_refinement 'SHELXL97 (Sheldrick, 1997a)'
_computing_structure_solution 'SHELXS97 (Sheldrick, 1997a)'
_diffrn_ambient_temperature 298(2)
_diffrn_measured_fraction_theta_full 0.999
_diffrn_measured_fraction_theta_max 0.999
_diffrn_measurement_device_type 'Bruker SMART CCD area-detector'
_diffrn_measurement_method '\f and \w'
_diffrn_radiation_monochromator graphite
_diffrn_radiation_source 'fine-focus sealed tube'
_diffrn_radiation_type MoK\a
_diffrn_radiation_wavelength 0.71073
_diffrn_reflns_av_R_equivalents 0.0280
_diffrn_reflns_av_sigmaI/netI 0.0326
_diffrn_reflns_limit_h_max 12
_diffrn_reflns_limit_h_min -12
_diffrn_reflns_limit_k_max 19
_diffrn_reflns_limit_k_min -19
_diffrn_reflns_limit_l_max 18
_diffrn_reflns_limit_l_min -12
_diffrn_reflns_number 13835
_diffrn_reflns_theta_full 25.03
_diffrn_reflns_theta_max 25.03
_diffrn_reflns_theta_min 2.23
_diffrn_standards_number 0
_exptl_absorpt_coefficient_mu 1.187
_exptl_absorpt_correction_T_max 0.6883
_exptl_absorpt_correction_T_min 0.5718
_exptl_absorpt_correction_type multi-scan
_exptl_absorpt_process_details '(SADABS; Sheldrick, 1996)'
_exptl_crystal_colour colorless
_exptl_crystal_density_diffrn 1.538
_exptl_crystal_density_method 'not measured'
_exptl_crystal_description block
_exptl_crystal_F_000 1248
_exptl_crystal_size_max 0.53
_exptl_crystal_size_mid 0.47
_exptl_crystal_size_min 0.34
_refine_diff_density_max 0.653
_refine_diff_density_min -0.536
_refine_ls_extinction_method none
_refine_ls_goodness_of_fit_ref 1.000
_refine_ls_hydrogen_treatment mixed
_refine_ls_matrix_type full
_refine_ls_number_parameters 319
_refine_ls_number_reflns 4723
_refine_ls_number_restraints 32
_refine_ls_restrained_S_all 1.147
_refine_ls_R_factor_all 0.0542
_refine_ls_R_factor_gt 0.0336
_refine_ls_shift/su_max 0.001
_refine_ls_shift/su_mean 0.000
_refine_ls_structure_factor_coef Fsqd
_refine_ls_weighting_details 'calc w = 1/[\s^2^(Fo^2^)+(0.06P)^2^+2.1458P] where P = (Fo^2^+2Fc^2^)/3'
_refine_ls_weighting_scheme calc
_refine_ls_wR_factor_gt 0.0865
_refine_ls_wR_factor_ref 0.1059
_reflns_number_gt 3591
_reflns_number_total 4723
_reflns_threshold_expression I>2\s(I)
_cod_data_source_file br6193.cif
_cod_data_source_block I
_cod_depositor_comments
;
The following automatic conversions were performed:
'_symmetry_cell_setting' value 'Monoclinic' changed to 'monoclinic'
according to '/home/saulius/struct/CIF-dictionaries/cif_core.dic'
dictionary named 'cif_core.dic' version 2.4.1 from 2010-06-29.

Automatic conversion script
Id: cif_fix_enum 1527 2010-12-29 10:47:43Z saulius 

The following automatic conversions were performed:

'_symmetry_cell_setting' value 'Monoclinic' changed to 'monoclinic'
according to /home/saulius/struct/CIF-dictionaries/cif_core.dic
dictionary named 'cif_core.dic' version 2.4.1 from 2010-06-29.

Automatic conversion script
Id: cif_fix_values 1715 2011-07-08 13:25:40Z adriana 
;
_cod_original_sg_symbol_H-M 'P 21/n'
_cod_database_code 2206124
_cod_database_fobs_code 2206124

loop_
_symmetry_equiv_pos_as_xyz
'x, y, z'
'-x+1/2, y+1/2, -z+1/2'
'-x, -y, -z'
'x-1/2, -y-1/2, z-1/2'

loop_
_atom_site_label
_atom_site_fract_x
_atom_site_fract_y
_atom_site_fract_z
_atom_site_U_iso_or_equiv
_atom_site_adp_type
_atom_site_calc_flag
_atom_site_refinement_flags
_atom_site_occupancy
_atom_site_type_symbol
Sn1 0.59198(3) 0.953748(18) 0.897103(19) 0.04383(14) Uani d . 1 Sn
Cl1 0.8216(3) 1.12013(15) 0.52980(14) 0.1343(10) Uani d . 1 Cl
Cl2 0.14398(17) 0.71106(11) 0.65341(10) 0.0882(5) Uani d . 1 Cl
N1 0.4458(4) 0.9664(2) 0.7792(2) 0.0429(9) Uani d . 1 N
N2 0.4825(4) 0.9452(2) 0.7006(2) 0.0491(10) Uani d . 1 N
O1 0.3979(3) 1.00750(18) 0.93462(18) 0.0447(7) Uani d . 1 O
O2 0.1893(3) 1.0282(2) 0.8838(2) 0.0636(10) Uani d . 1 O
O3 0.6683(3) 0.90264(19) 0.7874(2) 0.0510(8) Uani d . 1 O
O4 0.8070(4) 0.9172(3) 0.9579(3) 0.0701(11) Uani d DU 1 O
C1 0.3026(5) 1.0104(3) 0.8742(3) 0.0477(11) Uani d . 1 C
C2 0.3294(5) 0.9892(3) 0.7840(3) 0.0475(11) Uani d . 1 C
C3 0.2244(5) 0.9928(4) 0.7096(3) 0.0701(16) Uani d . 1 C
H3A 0.2581 0.9773 0.6574 0.105 Uiso calc R 1 H
H3B 0.1913 1.0464 0.7035 0.105 Uiso calc R 1 H
H3C 0.1560 0.9569 0.7198 0.105 Uiso calc R 1 H
C4 0.5998(5) 0.9143(3) 0.7129(3) 0.0462(11) Uani d . 1 C
C5 0.6595(5) 0.8928(3) 0.6347(3) 0.0514(12) Uani d . 1 C
C6 0.5984(6) 0.9112(3) 0.5526(3) 0.0626(14) Uani d . 1 C
H6 0.5158 0.9334 0.5462 0.075 Uiso calc R 1 H
C7 0.6589(7) 0.8970(4) 0.4801(4) 0.0768(17) Uani d . 1 C
H7 0.6175 0.9107 0.4253 0.092 Uiso calc R 1 H
C8 0.7784(7) 0.8631(4) 0.4882(4) 0.0796(18) Uani d . 1 C
H8 0.8193 0.8539 0.4393 0.095 Uiso calc R 1 H
C9 0.8380(8) 0.8428(5) 0.5687(4) 0.103(3) Uani d . 1 C
H9 0.9190 0.8184 0.5746 0.123 Uiso calc R 1 H
C10 0.7787(7) 0.8583(4) 0.6417(4) 0.086(2) Uani d . 1 C
H10 0.8208 0.8449 0.6963 0.104 Uiso calc R 1 H
C11 0.6752(6) 1.0709(3) 0.8878(3) 0.0588(13) Uani d . 1 C
H11A 0.6119 1.1111 0.8987 0.071 Uiso calc R 1 H
H11B 0.7493 1.0764 0.9321 0.071 Uiso calc R 1 H
C12 0.7170(5) 1.0857(3) 0.8010(3) 0.0532(12) Uani d . 1 C
C13 0.8348(5) 1.0593(3) 0.7788(4) 0.0683(15) Uani d . 1 C
H13 0.8932 1.0338 0.8204 0.082 Uiso calc R 1 H
C14 0.8668(7) 1.0705(4) 0.6955(5) 0.081(2) Uani d . 1 C
H14 0.9460 1.0527 0.6815 0.097 Uiso calc R 1 H
C15 0.7820(7) 1.1074(4) 0.6351(4) 0.0760(18) Uani d . 1 C
C16 0.6682(7) 1.1349(4) 0.6546(4) 0.0800(18) Uani d . 1 C
H16 0.6120 1.1615 0.6127 0.096 Uiso calc R 1 H
C17 0.6349(5) 1.1238(3) 0.7358(4) 0.0677(15) Uani d . 1 C
H17 0.5550 1.1422 0.7480 0.081 Uiso calc R 1 H
C18 0.5291(5) 0.8395(3) 0.9397(3) 0.0490(11) Uani d . 1 C
H18A 0.6031 0.8041 0.9516 0.059 Uiso calc R 1 H
H18B 0.4914 0.8464 0.9931 0.059 Uiso calc R 1 H
C19 0.4323(5) 0.8028(2) 0.8729(3) 0.0432(10) Uani d . 1 C
C20 0.3004(5) 0.8150(3) 0.8722(3) 0.0528(12) Uani d . 1 C
H20 0.2716 0.8435 0.9175 0.063 Uiso calc R 1 H
C21 0.2106(5) 0.7861(3) 0.8061(3) 0.0587(13) Uani d . 1 C
H21 0.1226 0.7953 0.8063 0.070 Uiso calc R 1 H
C22 0.2543(5) 0.7437(3) 0.7403(3) 0.0553(13) Uani d . 1 C
C23 0.3828(5) 0.7278(3) 0.7400(3) 0.0577(13) Uani d . 1 C
H23 0.4101 0.6972 0.6957 0.069 Uiso calc R 1 H
C24 0.4716(5) 0.7574(3) 0.8056(3) 0.0514(12) Uani d . 1 C
H24 0.5592 0.7471 0.8050 0.062 Uiso calc R 1 H
C25 0.8828(9) 0.8540(6) 0.9400(6) 0.139(3) Uani d DU 1 C
H25A 0.9083 0.8640 0.8831 0.167 Uiso calc R 1 H
H25B 0.8271 0.8072 0.9342 0.167 Uiso calc R 1 H
C26 0.9962(9) 0.8314(6) 0.9944(6) 0.138(3) Uani d DU 1 C
H26A 1.0340 0.7856 0.9702 0.166 Uiso calc R 1 H
H26B 0.9747 0.8184 1.0510 0.166 Uiso calc R 1 H
H26C 1.0568 0.8750 0.9990 0.166 Uiso calc R 1 H
H1 0.815(6) 0.935(4) 1.010(4) 0.080 Uiso d . 1 H

loop_
_atom_site_aniso_label
_atom_site_aniso_U_11
_atom_site_aniso_U_22
_atom_site_aniso_U_33
_atom_site_aniso_U_12
_atom_site_aniso_U_13
_atom_site_aniso_U_23
Sn1 0.0485(2) 0.0460(2) 0.0351(2) 0.00050(14) -0.00211(13) -0.00340(14)
Cl1 0.198(2) 0.1359(18) 0.0818(13) -0.0685(17) 0.0659(15) -0.0144(12)
Cl2 0.0881(11) 0.1016(12) 0.0678(10) -0.0266(9) -0.0163(8) -0.0189(9)
N1 0.052(2) 0.044(2) 0.0315(19) 0.0010(17) 0.0015(17) 0.0006(15)
N2 0.058(3) 0.053(2) 0.035(2) 0.0042(19) 0.0022(18) -0.0005(17)
O1 0.0480(18) 0.0499(18) 0.0339(16) 0.0050(15) -0.0035(14) -0.0040(14)
O2 0.048(2) 0.095(3) 0.046(2) 0.0117(19) -0.0012(16) -0.0144(18)
O3 0.0546(19) 0.057(2) 0.0395(18) 0.0080(16) 0.0004(15) -0.0047(15)
O4 0.059(2) 0.095(3) 0.053(2) 0.021(2) -0.0049(18) -0.028(2)
C1 0.051(3) 0.050(3) 0.040(3) 0.000(2) 0.000(2) 0.000(2)
C2 0.053(3) 0.052(3) 0.036(2) 0.002(2) -0.004(2) 0.002(2)
C3 0.058(3) 0.112(5) 0.038(3) 0.013(3) -0.003(2) -0.001(3)
C4 0.059(3) 0.042(3) 0.037(3) -0.003(2) 0.002(2) -0.004(2)
C5 0.066(3) 0.048(3) 0.041(3) 0.003(2) 0.007(2) -0.003(2)
C6 0.068(3) 0.075(4) 0.045(3) 0.005(3) 0.007(3) 0.001(3)
C7 0.095(5) 0.093(4) 0.043(3) 0.006(4) 0.012(3) -0.006(3)
C8 0.109(5) 0.082(4) 0.052(4) 0.013(4) 0.029(4) -0.010(3)
C9 0.103(5) 0.140(7) 0.067(4) 0.053(5) 0.023(4) -0.005(4)
C10 0.097(5) 0.111(5) 0.049(3) 0.040(4) 0.005(3) 0.002(3)
C11 0.073(4) 0.051(3) 0.052(3) -0.011(3) 0.006(3) -0.008(2)
C12 0.053(3) 0.049(3) 0.058(3) -0.011(2) 0.008(2) -0.008(2)
C13 0.051(3) 0.070(4) 0.084(4) -0.004(3) 0.007(3) 0.004(3)
C14 0.071(4) 0.081(4) 0.102(5) -0.010(3) 0.050(4) -0.007(4)
C15 0.093(5) 0.072(4) 0.066(4) -0.029(4) 0.022(4) -0.006(3)
C16 0.082(4) 0.080(4) 0.077(4) -0.010(4) 0.010(4) 0.022(3)
C17 0.058(3) 0.070(4) 0.077(4) 0.004(3) 0.017(3) 0.014(3)
C18 0.065(3) 0.044(3) 0.036(2) 0.005(2) -0.003(2) 0.002(2)
C19 0.059(3) 0.032(2) 0.037(2) -0.001(2) 0.001(2) 0.0025(18)
C20 0.062(3) 0.055(3) 0.044(3) -0.003(2) 0.014(2) -0.008(2)
C21 0.055(3) 0.058(3) 0.063(3) -0.008(2) 0.008(3) -0.006(3)
C22 0.068(3) 0.051(3) 0.044(3) -0.015(2) -0.005(2) -0.002(2)
C23 0.073(4) 0.054(3) 0.046(3) -0.005(3) 0.008(3) -0.017(2)
C24 0.054(3) 0.047(3) 0.053(3) 0.008(2) 0.005(2) -0.004(2)
C25 0.135(6) 0.156(7) 0.113(6) 0.071(5) -0.036(5) -0.055(5)
C26 0.112(6) 0.168(7) 0.128(6) 0.043(6) -0.006(5) -0.045(6)

loop_
_atom_type_symbol
_atom_type_description
_atom_type_scat_dispersion_real
_atom_type_scat_dispersion_imag
_atom_type_scat_source
C C 0.0033 0.0016 'International Tables Vol C Tables 4.2.6.8 and 6.1.1.4'
H H 0.0000 0.0000 'International Tables Vol C Tables 4.2.6.8 and 6.1.1.4'
N N 0.0061 0.0033 'International Tables Vol C Tables 4.2.6.8 and 6.1.1.4'
O O 0.0106 0.0060 'International Tables Vol C Tables 4.2.6.8 and 6.1.1.4'
Sn Sn -0.6537 1.4246 'International Tables Vol C Tables 4.2.6.8 and 6.1.1.4'
Cl Cl 0.1484 0.1585 'International Tables Vol C Tables 4.2.6.8 and 6.1.1.4'

loop_
_geom_angle_atom_site_label_1
_geom_angle_atom_site_label_2
_geom_angle_atom_site_label_3
_geom_angle_site_symmetry_3
_geom_angle
_geom_angle_publ_flag
C18 Sn1 O3 . 92.91(16) y
C18 Sn1 C11 . 165.72(19) y
O3 Sn1 C11 . 96.52(17) y
C18 Sn1 N1 . 97.67(16) y
O3 Sn1 N1 . 70.74(13) y
C11 Sn1 N1 . 95.55(18) y
C18 Sn1 O1 . 87.49(16) ?
O3 Sn1 O1 . 140.03(11) ?
C11 Sn1 O1 . 92.10(17) y
N1 Sn1 O1 . 69.61(12) y
C18 Sn1 O4 . 87.67(17) y
O3 Sn1 O4 . 77.74(12) ?
C11 Sn1 O4 . 83.9(2) y
N1 Sn1 O4 . 148.22(14) ?
O1 Sn1 O4 . 142.12(12) ?
C18 Sn1 O1 3_677 83.63(12) y
C11 Sn1 O1 3_677 83.18(13) ?
O3 Sn1 O1 3_677 153.83(9) y
N1 Sn1 O1 3_677 135.47(10) ?
O1 Sn1 O1 3_677 65.95(10) y
O4 Sn1 O1 3_677 76.14(10) y
C2 N1 N2 . 120.2(4) ?
C2 N1 Sn1 . 121.9(3) ?
N2 N1 Sn1 . 117.8(3) ?
C4 N2 N1 . 109.3(4) ?
C1 O1 Sn1 . 116.3(3) ?
C4 O3 Sn1 . 115.6(3) ?
C25 O4 Sn1 . 130.7(4) ?
C25 O4 H1 . 118(4) ?
Sn1 O4 H1 . 105(4) ?
O2 C1 O1 . 125.5(4) ?
O2 C1 C2 . 117.4(4) ?
O1 C1 C2 . 117.1(4) ?
N1 C2 C3 . 124.9(4) ?
N1 C2 C1 . 114.5(4) ?
C3 C2 C1 . 120.5(4) ?
C2 C3 H3A . 109.5 ?
C2 C3 H3B . 109.5 ?
H3A C3 H3B . 109.5 ?
C2 C3 H3C . 109.5 ?
H3A C3 H3C . 109.5 ?
H3B C3 H3C . 109.5 ?
O3 C4 N2 . 125.7(4) ?
O3 C4 C5 . 117.2(4) ?
N2 C4 C5 . 117.1(4) ?
C10 C5 C6 . 118.3(5) ?
C10 C5 C4 . 120.9(5) ?
C6 C5 C4 . 120.8(5) ?
C7 C6 C5 . 120.7(6) ?
C7 C6 H6 . 119.7 ?
C5 C6 H6 . 119.7 ?
C8 C7 C6 . 120.4(6) ?
C8 C7 H7 . 119.8 ?
C6 C7 H7 . 119.8 ?
C7 C8 C9 . 119.4(6) ?
C7 C8 H8 . 120.3 ?
C9 C8 H8 . 120.3 ?
C8 C9 C10 . 120.4(6) ?
C8 C9 H9 . 119.8 ?
C10 C9 H9 . 119.8 ?
C5 C10 C9 . 120.9(6) ?
C5 C10 H10 . 119.5 ?
C9 C10 H10 . 119.5 ?
C12 C11 Sn1 . 112.3(3) ?
C12 C11 H11A . 109.2 ?
Sn1 C11 H11A . 109.2 ?
C12 C11 H11B . 109.2 ?
Sn1 C11 H11B . 109.2 ?
H11A C11 H11B . 107.9 ?
C13 C12 C17 . 116.4(5) ?
C13 C12 C11 . 122.9(5) ?
C17 C12 C11 . 120.6(5) ?
C12 C13 C14 . 120.9(6) ?
C12 C13 H13 . 119.5 ?
C14 C13 H13 . 119.5 ?
C15 C14 C13 . 119.6(6) ?
C15 C14 H14 . 120.2 ?
C13 C14 H14 . 120.2 ?
C16 C15 C14 . 121.0(6) ?
C16 C15 Cl1 . 119.4(6) ?
C14 C15 Cl1 . 119.5(6) ?
C15 C16 C17 . 120.1(6) ?
C15 C16 H16 . 120.0 ?
C17 C16 H16 . 120.0 ?
C16 C17 C12 . 121.9(6) ?
C16 C17 H17 . 119.0 ?
C12 C17 H17 . 119.0 ?
C19 C18 Sn1 . 111.0(3) ?
C19 C18 H18A . 109.4 ?
Sn1 C18 H18A . 109.4 ?
C19 C18 H18B . 109.4 ?
Sn1 C18 H18B . 109.4 ?
H18A C18 H18B . 108.0 ?
C20 C19 C24 . 117.5(4) ?
C20 C19 C18 . 121.8(4) ?
C24 C19 C18 . 120.7(4) ?
C21 C20 C19 . 121.8(5) ?
C21 C20 H20 . 119.1 ?
C19 C20 H20 . 119.1 ?
C22 C21 C20 . 118.5(5) ?
C22 C21 H21 . 120.8 ?
C20 C21 H21 . 120.8 ?
C23 C22 C21 . 121.6(5) ?
C23 C22 Cl2 . 119.0(4) ?
C21 C22 Cl2 . 119.4(4) ?
C22 C23 C24 . 119.5(5) ?
C22 C23 H23 . 120.3 ?
C24 C23 H23 . 120.3 ?
C23 C24 C19 . 121.1(5) ?
C23 C24 H24 . 119.5 ?
C19 C24 H24 . 119.5 ?
O4 C25 C26 . 123.0(7) ?
O4 C25 H25A . 106.6 ?
C26 C25 H25A . 106.6 ?
O4 C25 H25B . 106.6 ?
C26 C25 H25B . 106.6 ?
H25A C25 H25B . 106.5 ?
C25 C26 H26A . 109.5 ?
C25 C26 H26B . 109.5 ?
H26A C26 H26B . 109.5 ?
C25 C26 H26C . 109.5 ?
H26A C26 H26C . 109.5 ?
H26B C26 H26C . 109.5 ?

loop_
_geom_bond_atom_site_label_1
_geom_bond_atom_site_label_2
_geom_bond_site_symmetry_2
_geom_bond_distance
_geom_bond_publ_flag
Sn1 C18 . 2.148(5) y
Sn1 O3 . 2.148(3) y
Sn1 C11 . 2.151(5) y
Sn1 N1 . 2.235(4) y
Sn1 O1 . 2.353(3) y
Sn1 O4 . 2.394(4) y
Sn1 O1 3_677 2.682(2) y
Cl1 C15 . 1.751(6) ?
Cl2 C22 . 1.742(5) ?
N1 C2 . 1.283(6) y
N1 N2 . 1.372(5) y
N2 C4 . 1.318(6) y
O1 C1 . 1.276(5) ?
O2 C1 . 1.245(6) ?
O3 C4 . 1.293(5) y
O4 C25 . 1.368(8) ?
O4 H1 . 0.85(6) ?
C1 C2 . 1.506(6) ?
C2 C3 . 1.486(7) ?
C3 H3A . 0.9600 ?
C3 H3B . 0.9600 ?
C3 H3C . 0.9600 ?
C4 C5 . 1.480(6) ?
C5 C10 . 1.361(8) ?
C5 C6 . 1.384(7) ?
C6 C7 . 1.381(7) ?
C6 H6 . 0.9300 ?
C7 C8 . 1.359(9) ?
C7 H7 . 0.9300 ?
C8 C9 . 1.366(9) ?
C8 H8 . 0.9300 ?
C9 C10 . 1.384(8) ?
C9 H9 . 0.9300 ?
C10 H10 . 0.9300 ?
C11 C12 . 1.491(7) ?
C11 H11A . 0.9700 ?
C11 H11B . 0.9700 ?
C12 C13 . 1.388(7) ?
C12 C17 . 1.391(8) ?
C13 C14 . 1.391(9) ?
C13 H13 . 0.9300 ?
C14 C15 . 1.350(10) ?
C14 H14 . 0.9300 ?
C15 C16 . 1.342(9) ?
C16 C17 . 1.364(8) ?
C16 H16 . 0.9300 ?
C17 H17 . 0.9300 ?
C18 C19 . 1.482(6) ?
C18 H18A . 0.9700 ?
C18 H18B . 0.9700 ?
C19 C20 . 1.388(7) ?
C19 C24 . 1.395(6) ?
C20 C21 . 1.384(7) ?
C20 H20 . 0.9300 ?
C21 C22 . 1.369(7) ?
C21 H21 . 0.9300 ?
C22 C23 . 1.365(8) ?
C23 C24 . 1.377(7) ?
C23 H23 . 0.9300 ?
C24 H24 . 0.9300 ?
C25 C26 . 1.410(10) ?
C25 H25A . 0.9700 ?
C25 H25B . 0.9700 ?
C26 H26A . 0.9600 ?
C26 H26B . 0.9600 ?
C26 H26C . 0.9600 ?

loop_
_geom_hbond_atom_site_label_D
_geom_hbond_atom_site_label_H
_geom_hbond_atom_site_label_A
_geom_hbond_site_symmetry_A
_geom_hbond_distance_DH
_geom_hbond_distance_HA
_geom_hbond_distance_DA
_geom_hbond_angle_DHA
O4 H1 O2 3_677 0.85(6) 1.77(6) 2.619(5) 173(6)
